data_5000285
loop_
_publ_author_name
'Fuller, Richard W.'
'Cardellina, John H.'
'Kato, Yoko'
'Brinen, Linda S.'
'Clardy, Jon'
'Snader, Kenneth M.'
'Boyd, Michael R.'

_publ_section_title
;
 A pentahalogenated monoterpene from the red alga Portieria hornemannii
 produces a novel cytotoxicity profile against a diverse panel of human
 tumor cell lines
;
_journal_issue 16
_journal_name_full 'Journal of Medicinal Chemistry'
_journal_page_first 3007
_journal_page_last 3011
_journal_paper_doi 10.1021/jm00094a012
_journal_volume 35
_journal_year 1992
_chemical_formula_sum 'C10 H15 Br2 Cl3'
_space_group_IT_number 19
_symmetry_cell_setting orthorhombic
_symmetry_Int_Tables_number 19
_symmetry_space_group_name_Hall 'P 2ac 2ab'
_symmetry_space_group_name_H-M 'P 21 21 21'
_cell_angle_alpha 90
_cell_angle_beta 90
_cell_angle_gamma 90
_cell_formula_units_Z 4
_cell_length_a 6.115(4)
_cell_length_b 12.456(6)
_cell_length_c 19.188(10)
_cod_database_code 5000285

loop_
_symmetry_equiv_pos_site_id
_symmetry_equiv_pos_as_xyz
1 x,y,z
2 1/2+x,1/2-y,-z
3 -x,1/2+y,1/2-z
4 1/2-x,-y,1/2+z

loop_
_atom_site_label
_atom_site_type_symbol
_atom_site_fract_x
_atom_site_fract_y
_atom_site_fract_z
Br1 Br 0.2594(9) 0.8488(3) 0.9590(2)
Br2 Br 0.6386(9) 0.6110(3) 0.8239(2)
Cl1 Cl 0.7224(20) 1.1279(6) 0.9625(4)
Cl2 Cl 0.8721(20) 0.7162(7) 0.6537(4)
Cl3 Cl 0.9917(21) 0.9132(7) 0.7649(5)
C1 C 0.4941(70) 0.8148(25) 0.6708(17)
C2 C 0.6925(57) 0.7913(22) 0.7023(14)
C3 C 0.7526(83) 0.8279(27) 0.7752(17)
C4 C 0.5848(58) 0.8660(25) 0.8172(16)
C5 C 0.6533(51) 0.9068(19) 0.8871(13)
C6 C 0.4633(51) 0.9633(19) 0.9281(12)
C7 C 0.5432(63) 1.0220(25) 0.9992(15)
C8 C 0.349(6) 1.0808(22) 1.0274(16)
C9 C 0.8630(68) 0.7259(24) 0.8095(15)
C10 C 0.6823(47) 0.9568(18) 1.0480(11)
H1 H 0.46550 0.79050 0.62420
H2 H 0.38700 0.85690 0.69510
H3 H 0.47020 0.81390 0.82230
H4 H 0.52580 0.92600 0.79200
H5 H 0.77300 0.95610 0.88240
H6 H 0.70400 0.84620 0.91350
H7 H 0.38910 1.01450 0.89910
H8 H 0.24710 1.03190 1.04840
H9 H 0.27880 1.11850 0.99000
H10 H 0.39840 1.13140 1.06170
H11 H 0.92440 0.74630 0.85360
H12 H 0.97930 0.69930 0.78060
H13 H 0.59950 0.90010 1.06920
H14 H 0.73970 1.00310 1.08350
H15 H 0.80080 0.92660 1.02160

loop_
_atom_type_symbol
_atom_type_radius_bond
C 0.68
H 0.23
Br 1.21
Cl 0.99
